data_7057161
loop_
_publ_author_name
'Montis, Riccardo'
'Arca, Massimiliano'
'Aragoni, M. Carla'
'Blake, Alexander J.'
'Castellano, Carlo'
'Demartin, Francesco'
'Isaia, Francesco'
'Lippolis, Vito'
'Pintus, Anna'
'Lenard\~ao, Eder J.'
'Perin, Gelson'
'O'Connor, Alice E.'
'Thurow, Samuel'

_publ_section_title
;
 Structural diversity in the products formed by the reactions of
 2-arylselanyl pyridine derivatives and dihalogens
;
_journal_issue 13
_journal_name_full 'New Journal of Chemistry'
_journal_page_first 10592
_journal_paper_doi 10.1039/C8NJ00495A
_journal_volume 42
_journal_year 2018
_chemical_formula_moiety 'C11 H8 Cl N Se, C11 H9 Cl N Se, I3'
_chemical_formula_sum 'C22 H17 Cl2 I3 N2 Se2'
_chemical_formula_weight 918.90
_space_group_crystal_system monoclinic
_space_group_IT_number 14
_space_group_name_Hall '-P 2yn'
_space_group_name_H-M_alt 'P 1 21/n 1'
_symmetry_space_group_name_Hall '-P 2yn'
_symmetry_space_group_name_H-M 'P 1 21/n 1'
_atom_sites_solution_hydrogens mixed
_atom_sites_solution_primary iterative
_audit_creation_date 2015-10-10
_audit_creation_method
;
Olex2 1.2
(compiled 2015.01.26 svn.r3150 for OlexSys, GUI svn.r4998)
;
_audit_update_record
;
2018-03-06 deposited with the CCDC.
2018-03-12 downloaded from the CCDC.
;
_cell_angle_alpha 90
_cell_angle_beta 96.2291(19)
_cell_angle_gamma 90
_cell_formula_units_Z 4
_cell_length_a 11.7709(3)
_cell_length_b 12.4525(3)
_cell_length_c 18.3447(4)
_cell_measurement_reflns_used 11167
_cell_measurement_temperature 120(2)
_cell_measurement_theta_max 74.38
_cell_measurement_theta_min 4.25
_cell_volume 2673.04(11)
_computing_cell_refinement
;
CrysAlisPro, Agilent Technologies,
Version 1.171.37.35 (release 13-08-2014 CrysAlis171 .NET)
(compiled Aug 13 2014,18:06:01)
;
_computing_data_collection
;
CrysAlisPro, Agilent Technologies,
Version 1.171.37.35 (release 13-08-2014 CrysAlis171 .NET)
(compiled Aug 13 2014,18:06:01)
;
_computing_data_reduction
;
CrysAlisPro, Agilent Technologies,
Version 1.171.37.35 (release 13-08-2014 CrysAlis171 .NET)
(compiled Aug 13 2014,18:06:01)
;
_computing_molecular_graphics 'Olex2 (Dolomanov et al., 2009)'
_computing_publication_material 'Olex2 (Dolomanov et al., 2009)'
_computing_structure_refinement 'ShelXL-2014 (Sheldrick, 2015)'
_computing_structure_solution 'olex2.solve (Bourhis et al., 2015)'
_diffrn_ambient_environment N~2~
_diffrn_ambient_temperature 120(2)
_diffrn_detector 'CCD plate'
_diffrn_detector_area_resol_mean 5.1806
_diffrn_detector_type Atlas
_diffrn_measured_fraction_theta_full 0.997
_diffrn_measured_fraction_theta_max 0.976
_diffrn_measurement_details
;
#__ type_ start__ end____ width___ exp.time_
  1 omega -109.00  -12.00   1.0000    2.0000
omega____ theta____ kappa____ phi______ frames
    -      -38.5000  -57.0000  -30.0000 97

#__ type_ start__ end____ width___ exp.time_
  2 omega -111.00  -16.00   1.0000    2.0000
omega____ theta____ kappa____ phi______ frames
    -      -38.5000  -38.0000 -120.0000 95

#__ type_ start__ end____ width___ exp.time_
  3 omega   25.00  109.00   1.0000    8.0000
omega____ theta____ kappa____ phi______ frames
    -      106.1322  -95.0000    0.0000 84

#__ type_ start__ end____ width___ exp.time_
  4 omega   25.00  109.00   1.0000    8.0000
omega____ theta____ kappa____ phi______ frames
    -      106.1322  -95.0000  -90.0000 84

#__ type_ start__ end____ width___ exp.time_
  5 omega   31.00   91.00   1.0000    8.0000
omega____ theta____ kappa____ phi______ frames
    -      106.1322  -30.0000  -30.0000 60

#__ type_ start__ end____ width___ exp.time_
  6 omega   31.00   91.00   1.0000    8.0000
omega____ theta____ kappa____ phi______ frames
    -      106.1322  -30.0000    0.0000 60

#__ type_ start__ end____ width___ exp.time_
  7 omega   82.00  177.00   1.0000    8.0000
omega____ theta____ kappa____ phi______ frames
    -      106.1322   45.0000  120.0000 95

#__ type_ start__ end____ width___ exp.time_
  8 omega   31.00   91.00   1.0000    8.0000
omega____ theta____ kappa____ phi______ frames
    -      106.1322  -30.0000  120.0000 60

#__ type_ start__ end____ width___ exp.time_
  9 omega   94.00  178.00   1.0000    8.0000
omega____ theta____ kappa____ phi______ frames
    -      106.1322  125.0000   60.0000 84

#__ type_ start__ end____ width___ exp.time_
 10 omega  -50.00   34.00   1.0000    2.0000
omega____ theta____ kappa____ phi______ frames
    -      -38.5000   38.0000   60.0000 84

#__ type_ start__ end____ width___ exp.time_
 11 omega -112.00   -7.00   1.0000    2.0000
omega____ theta____ kappa____ phi______ frames
    -      -38.5000  -77.0000  120.0000 105

#__ type_ start__ end____ width___ exp.time_
 12 omega    1.00   83.00   1.0000    2.0000
omega____ theta____ kappa____ phi______ frames
    -       43.1277  -99.0000 -180.0000 82

#__ type_ start__ end____ width___ exp.time_
 13 omega   82.00  143.00   1.0000    8.0000
omega____ theta____ kappa____ phi______ frames
    -      106.1322   30.0000 -150.0000 61

#__ type_ start__ end____ width___ exp.time_
 14 omega   82.00  178.00   1.0000    8.0000
omega____ theta____ kappa____ phi______ frames
    -      106.1322   30.0000   30.0000 96

#__ type_ start__ end____ width___ exp.time_
 15 omega   82.00  178.00   1.0000    8.0000
omega____ theta____ kappa____ phi______ frames
    -      106.1322   30.0000  -60.0000 96
;
_diffrn_measurement_device 'four-circle diffractometer'
_diffrn_measurement_device_type 'SuperNova, Dual, Cu at zero, Atlas'
_diffrn_measurement_method '\w scans'
_diffrn_orient_matrix_UB_11 0.1267093000
_diffrn_orient_matrix_UB_12 -0.0064346000
_diffrn_orient_matrix_UB_13 0.0311879000
_diffrn_orient_matrix_UB_21 -0.0336940000
_diffrn_orient_matrix_UB_22 0.0182661000
_diffrn_orient_matrix_UB_23 0.0779493000
_diffrn_orient_matrix_UB_31 -0.0118363000
_diffrn_orient_matrix_UB_32 -0.1221112000
_diffrn_orient_matrix_UB_33 0.0098919000
_diffrn_radiation_monochromator mirror
_diffrn_radiation_probe x-ray
_diffrn_radiation_type CuK\a
_diffrn_radiation_wavelength 1.54184
_diffrn_reflns_av_R_equivalents 0.0295
_diffrn_reflns_av_unetI/netI 0.0220
_diffrn_reflns_Laue_measured_fraction_full 0.997
_diffrn_reflns_Laue_measured_fraction_max 0.976
_diffrn_reflns_limit_h_max 14
_diffrn_reflns_limit_h_min -14
_diffrn_reflns_limit_k_max 10
_diffrn_reflns_limit_k_min -15
_diffrn_reflns_limit_l_max 22
_diffrn_reflns_limit_l_min -22
_diffrn_reflns_number 20473
_diffrn_reflns_point_group_measured_fraction_full 0.997
_diffrn_reflns_point_group_measured_fraction_max 0.976
_diffrn_reflns_theta_full 67.684
_diffrn_reflns_theta_max 74.331
_diffrn_reflns_theta_min 4.706
_diffrn_source 'sealed X-ray tube'
_diffrn_source_type 'SuperNova (Cu) X-ray Source'
_exptl_absorpt_coefficient_mu 32.609
_exptl_absorpt_correction_T_max 0.318
_exptl_absorpt_correction_T_min 0.073
_exptl_absorpt_correction_type gaussian
_exptl_absorpt_process_details
;
CrysAlisPro, Agilent Technologies,
Version 1.171.37.35 (release 13-08-2014 CrysAlis171 .NET)
(compiled Aug 13 2014,18:06:01)
Numerical absorption correction based on gaussian integration over
            a multifaceted crystal model
Empirical absorption correction using spherical harmonics,
 implemented in SCALE3 ABSPACK scaling algorithm.
Refinement stage 1: ABSORPTION CORRECTION
Frame scaling turned off
Absorption correction model - max even order: 8, max odd order: 7 (80 parameters)
Refinement control: 80 pars with 3240 matrix size
Enough LS memory for 2 threads!
Cycle 1
wR=   0.07912
Using Levenberg-Marquardt:    0.00010
New wR=   0.05221
Rint for refined data:    0.07142 with corrections    0.04128
Rint for all data:        0.07306 with corrections    0.04320
15 observations identified as outliers and rejected
Cycle 2
wR=   0.04512
Using Levenberg-Marquardt:    0.00001
New wR=   0.04461
Rint for refined data:    0.07009 with corrections    0.03938
Rint for all data:        0.07306 with corrections    0.04283
3 observations identified as outliers and rejected
Cycle 3
wR=   0.04447
Using Levenberg-Marquardt:    0.00000
New wR=   0.04451
Rint for refined data:    0.06977 with corrections    0.03933
Rint for all data:        0.07306 with corrections    0.04295
Final wR=   0.04451
Final absorption correction factors: Amin=  0.7491 Amax=  1.2109
;
_exptl_crystal_colour 'translucent dark orange'
_exptl_crystal_density_diffrn 2.283
_exptl_crystal_description tablet
_exptl_crystal_F_000 1696
_exptl_crystal_size_max 0.197
_exptl_crystal_size_mid 0.121
_exptl_crystal_size_min 0.066
_refine_diff_density_max 0.98
_refine_diff_density_min -1.83
_refine_diff_density_rms 0.11
_refine_ls_extinction_method none
_refine_ls_goodness_of_fit_ref 0.863
_refine_ls_hydrogen_treatment mixed
_refine_ls_matrix_type full
_refine_ls_number_parameters 284
_refine_ls_number_reflns 5329
_refine_ls_number_restraints 0
_refine_ls_restrained_S_all 0.863
_refine_ls_R_factor_all 0.0287
_refine_ls_R_factor_gt 0.0277
_refine_ls_shift/su_max 0.002
_refine_ls_shift/su_mean 0.000
_refine_ls_structure_factor_coef Fsqd
_refine_ls_weighting_details 'w=1/[\s^2^(Fo^2^)+(0.1000P)^2^] where P=(Fo^2^+2Fc^2^)/3'
_refine_ls_weighting_scheme calc
_refine_ls_wR_factor_gt 0.0972
_refine_ls_wR_factor_ref 0.0988
_reflns_number_gt 5140
_reflns_number_total 5329
_reflns_threshold_expression 'I > 2\s(I)'
_cod_data_source_file c8nj00495a2.cif
_cod_data_source_block vlajbk
_cod_depositor_comments 'Adding full bibliography for 7057153--7057162.cif.'
_cod_database_code 7057161
_chemical_oxdiff_usercomment 'VLAJBK #15204 for VL/AJB, 120 K in Fomblin film'
_shelx_space_group_comment
;
The symmetry employed for this shelxl refinement is uniquely defined
by the following loop, which should always be used as a source of
symmetry information in preference to the above space-group names.
They are only intended as comments.
;
_reflns_odcompleteness_completeness 99.82
_reflns_odcompleteness_iscentric 1
_reflns_odcompleteness_theta 66.97
_olex2_refinement_description
;
1. Fixed Uiso
 At 1.2 times of:
  All C(H) groups
2.a Aromatic/amide H refined with riding coordinates:
 C1'(H1'A), C2'(H2'), C3'(H3'), C7'(H7'), C8'(H8'), C9'(H9'), C10'(H10'),
 C11'(H11'), C1(H1), C2(H2), C3(H3), C7(H7), C8(H8), C9(H9), C10(H10), C11(H11)
;
_shelx_shelxl_version_number 2014/7
_olex2_date_sample_data_collection 2015-10-08
_olex2_date_sample_submission 2015-10-02
_olex2_exptl_crystal_mounting_method 'In Fomblin on MicroMount'
_olex2_submission_original_sample_id VLAJBK
_olex2_submission_special_instructions 'No special instructions were received'

loop_
_space_group_symop_operation_xyz
'x, y, z'
'-x+1/2, y+1/2, -z+1/2'
'-x, -y, -z'
'x-1/2, -y-1/2, z-1/2'

loop_
_atom_site_label
_atom_site_type_symbol
_atom_site_fract_x
_atom_site_fract_y
_atom_site_fract_z
_atom_site_U_iso_or_equiv
_atom_site_adp_type
_atom_site_occupancy
_atom_site_site_symmetry_order
_atom_site_calc_flag
_atom_site_refinement_flags_posn
Se1 Se 0.39024(3) 0.87243(3) 0.78915(2) 0.03474(11) Uani 1 1 d .
Cl1 Cl 0.62626(8) 0.99519(8) 0.81870(5) 0.0413(2) Uani 1 1 d .
N1 N 0.4442(3) 0.8797(2) 0.64226(16) 0.0308(6) Uani 1 1 d .
C1 C 0.5069(3) 0.9101(3) 0.58910(18) 0.0322(7) Uani 1 1 d .
H1 H 0.4822 0.8902 0.5411 0.039 Uiso 1 1 calc R
C2 C 0.6064(3) 0.9696(3) 0.6018(2) 0.0352(7) Uani 1 1 d .
H2 H 0.6469 0.9902 0.5632 0.042 Uiso 1 1 calc R
C3 C 0.6441(3) 0.9976(3) 0.6733(2) 0.0369(7) Uani 1 1 d .
H3 H 0.7114 1.0364 0.6841 0.044 Uiso 1 1 calc R
C4 C 0.5799(3) 0.9669(3) 0.72807(19) 0.0335(7) Uani 1 1 d .
C5 C 0.4782(3) 0.9096(3) 0.71078(17) 0.0286(6) Uani 1 1 d .
C6 C 0.2506(3) 0.8291(3) 0.73288(17) 0.0314(6) Uani 1 1 d .
C7 C 0.2185(4) 0.7230(3) 0.7340(2) 0.0392(8) Uani 1 1 d .
H7 H 0.2665 0.6720 0.7582 0.047 Uiso 1 1 calc R
C8 C 0.1114(4) 0.6930(4) 0.6976(2) 0.0444(9) Uani 1 1 d .
H8 H 0.0877 0.6218 0.6986 0.053 Uiso 1 1 calc R
C9 C 0.0422(3) 0.7681(4) 0.6611(2) 0.0445(9) Uani 1 1 d .
H9 H -0.0278 0.7474 0.6368 0.053 Uiso 1 1 calc R
C10 C 0.0754(3) 0.8754(4) 0.6599(2) 0.0431(9) Uani 1 1 d .
H10 H 0.0280 0.9259 0.6347 0.052 Uiso 1 1 calc R
C11 C 0.1803(3) 0.9067(3) 0.6967(2) 0.0382(7) Uani 1 1 d .
H11 H 0.2028 0.9783 0.6970 0.046 Uiso 1 1 calc R
Se1' Se 0.37626(3) 0.51555(3) 0.60767(2) 0.03386(11) Uani 1 1 d .
Cl1' Cl 0.15663(7) 0.45527(8) 0.50277(5) 0.03864(19) Uani 1 1 d .
N1' N 0.2990(2) 0.7279(3) 0.56858(14) 0.0285(5) Uani 1 1 d .
H1' H 0.349(4) 0.741(4) 0.598(3) 0.035(11) Uiso 1 1 d .
C1' C 0.2320(3) 0.8033(3) 0.53232(19) 0.0336(7) Uani 1 1 d .
H1'A H 0.2473 0.8757 0.5409 0.040 Uiso 1 1 calc R
C2' C 0.1418(3) 0.7734(4) 0.4830(2) 0.0386(8) Uani 1 1 d .
H2' H 0.0985 0.8250 0.4560 0.046 Uiso 1 1 calc R
C3' C 0.1162(3) 0.6658(3) 0.47406(18) 0.0358(7) Uani 1 1 d .
H3' H 0.0530 0.6442 0.4426 0.043 Uiso 1 1 calc R
C4' C 0.1852(3) 0.5907(3) 0.51223(17) 0.0331(7) Uani 1 1 d .
C5' C 0.2812(3) 0.6221(3) 0.56034(17) 0.0298(7) Uani 1 1 d .
C6' C 0.5024(3) 0.6041(3) 0.64451(18) 0.0313(6) Uani 1 1 d .
C7' C 0.5771(3) 0.6416(3) 0.59586(18) 0.0316(7) Uani 1 1 d .
H7' H 0.5627 0.6276 0.5459 0.038 Uiso 1 1 calc R
C8' C 0.6736(3) 0.7003(3) 0.6232(2) 0.0357(7) Uani 1 1 d .
H8' H 0.7237 0.7264 0.5915 0.043 Uiso 1 1 calc R
C9' C 0.6942(3) 0.7195(3) 0.6984(2) 0.0351(7) Uani 1 1 d .
H9' H 0.7584 0.7585 0.7168 0.042 Uiso 1 1 calc R
C10' C 0.6203(3) 0.6811(3) 0.74567(19) 0.0354(7) Uani 1 1 d .
H10' H 0.6355 0.6938 0.7957 0.042 Uiso 1 1 calc R
C11' C 0.5230(3) 0.6234(3) 0.71908(19) 0.0335(7) Uani 1 1 d .
H11' H 0.4728 0.5982 0.7510 0.040 Uiso 1 1 calc R
I1 I 0.59228(2) 1.29908(2) 0.62567(2) 0.04074(10) Uani 1 1 d .
I2 I 0.37434(2) 1.20172(2) 0.58247(2) 0.03206(9) Uani 1 1 d .
I3 I 0.15160(2) 1.11094(2) 0.52970(2) 0.04744(10) Uani 1 1 d .

loop_
_atom_site_aniso_label
_atom_site_aniso_U_11
_atom_site_aniso_U_22
_atom_site_aniso_U_33
_atom_site_aniso_U_23
_atom_site_aniso_U_13
_atom_site_aniso_U_12
Se1 0.0388(2) 0.0400(2) 0.02540(17) -0.00259(13) 0.00321(13) -0.00226(14)
Cl1 0.0464(4) 0.0397(5) 0.0350(4) -0.0022(3) -0.0081(3) -0.0065(4)
N1 0.0349(13) 0.0280(15) 0.0295(13) -0.0021(10) 0.0034(10) 0.0010(11)
C1 0.0380(16) 0.0290(17) 0.0295(14) -0.0014(13) 0.0034(12) 0.0008(13)
C2 0.0387(16) 0.0304(18) 0.0381(17) 0.0015(14) 0.0112(13) 0.0009(14)
C3 0.0342(15) 0.0281(17) 0.0473(19) 0.0038(14) -0.0011(13) -0.0024(14)
C4 0.0378(16) 0.0249(16) 0.0365(16) -0.0007(13) -0.0016(12) 0.0004(13)
C5 0.0313(14) 0.0252(15) 0.0287(14) -0.0011(12) -0.0002(11) 0.0022(12)
C6 0.0345(14) 0.0323(17) 0.0280(14) -0.0024(13) 0.0064(11) -0.0001(14)
C7 0.0472(19) 0.039(2) 0.0326(16) 0.0021(15) 0.0108(14) -0.0057(16)
C8 0.050(2) 0.043(2) 0.0422(19) -0.0039(16) 0.0130(15) -0.0199(17)
C9 0.0387(17) 0.054(2) 0.0415(18) -0.0087(18) 0.0077(14) -0.0124(18)
C10 0.0415(19) 0.048(2) 0.0407(18) -0.0044(16) 0.0058(14) 0.0018(16)
C11 0.0413(17) 0.037(2) 0.0361(16) -0.0028(15) 0.0048(13) 0.0015(15)
Se1' 0.03583(19) 0.0277(2) 0.0364(2) 0.00251(14) -0.00364(14) -0.00354(13)
Cl1' 0.0382(4) 0.0368(5) 0.0398(4) -0.0065(3) -0.0006(3) -0.0070(3)
N1' 0.0303(12) 0.0309(15) 0.0237(11) -0.0010(11) 0.0005(10) -0.0006(11)
C1' 0.0353(16) 0.0346(19) 0.0312(15) -0.0027(13) 0.0053(13) 0.0049(14)
C2' 0.0353(16) 0.044(2) 0.0363(16) 0.0001(15) 0.0018(13) 0.0072(15)
C3' 0.0316(14) 0.044(2) 0.0307(15) -0.0063(15) -0.0007(11) 0.0005(15)
C4' 0.0325(15) 0.0379(19) 0.0285(14) -0.0096(13) 0.0011(12) -0.0038(14)
C5' 0.0268(13) 0.0367(19) 0.0261(13) -0.0024(12) 0.0033(11) -0.0008(12)
C6' 0.0339(15) 0.0286(17) 0.0302(15) 0.0013(12) -0.0021(12) 0.0016(13)
C7' 0.0327(15) 0.0318(17) 0.0294(14) 0.0015(13) -0.0002(11) 0.0019(13)
C8' 0.0342(16) 0.0326(19) 0.0395(18) 0.0040(13) -0.0003(13) 0.0006(13)
C9' 0.0314(15) 0.0297(17) 0.0419(17) -0.0010(14) -0.0062(13) 0.0037(13)
C10' 0.0404(17) 0.0323(18) 0.0312(15) -0.0037(13) -0.0063(13) 0.0049(15)
C11' 0.0362(15) 0.0319(18) 0.0322(15) 0.0024(13) 0.0028(12) 0.0037(13)
I1 0.04028(14) 0.04071(17) 0.03978(15) 0.00107(9) -0.00224(10) 0.00482(9)
I2 0.03731(14) 0.03154(15) 0.02794(13) 0.00334(7) 0.00634(9) 0.00689(8)
I3 0.03565(15) 0.04727(18) 0.05935(18) 0.00713(11) 0.00484(11) 0.00200(10)

loop_
_atom_type_symbol
_atom_type_description
_atom_type_scat_dispersion_real
_atom_type_scat_dispersion_imag
_atom_type_scat_source
C C 0.0181 0.0091 'International Tables Vol C Tables 4.2.6.8 and 6.1.1.4'
H H 0.0000 0.0000 'International Tables Vol C Tables 4.2.6.8 and 6.1.1.4'
N N 0.0311 0.0180 'International Tables Vol C Tables 4.2.6.8 and 6.1.1.4'
Cl Cl 0.3639 0.7018 'International Tables Vol C Tables 4.2.6.8 and 6.1.1.4'
Se Se -0.7943 1.1372 'International Tables Vol C Tables 4.2.6.8 and 6.1.1.4'
Br Br -0.6763 1.2805 'International Tables Vol C Tables 4.2.6.8 and 6.1.1.4'
I I -0.3257 6.8362 'International Tables Vol C Tables 4.2.6.8 and 6.1.1.4'

loop_
_exptl_crystal_face_index_h
_exptl_crystal_face_index_k
_exptl_crystal_face_index_l
_exptl_crystal_face_perp_dist
_exptl_oxdiff_crystal_face_indexfrac_h
_exptl_oxdiff_crystal_face_indexfrac_k
_exptl_oxdiff_crystal_face_indexfrac_l
_exptl_oxdiff_crystal_face_x
_exptl_oxdiff_crystal_face_y
_exptl_oxdiff_crystal_face_z
-5 1 -8 0.0329 -4.9980 0.9927 -7.9903 -0.8889 -0.4363 -0.1411
5 -1 8 0.0329 4.9980 -0.9927 7.9903 0.8889 0.4363 0.1411
-1 -8 1 0.0967 -0.9996 -8.0033 0.9872 -0.0444 -0.0356 0.9989
5 4 6 0.0661 4.9979 4.0084 5.9995 0.7946 0.3725 -0.4893
0 0 1 0.0496 0.0004 -0.0000 0.9996 0.0312 0.0779 0.0099
2 -4 -5 0.0953 1.9959 -3.9978 -5.0066 0.1225 -0.5305 0.4150
-2 4 5 0.0953 -1.9959 3.9978 5.0066 -0.1225 0.5305 -0.4150
2 5 -4 0.0704 1.9972 5.0042 -3.9920 0.0964 -0.2871 -0.6742
5 0 1 0.0462 4.9957 0.0076 0.9948 0.6640 -0.0906 -0.0502
3 -5 2 0.0820 2.9974 -4.9966 1.9880 0.4739 -0.0373 0.5943
-2 0 5 0.0509 -1.9964 -0.0031 4.9999 -0.0970 0.4569 0.0735
2 0 -5 0.0624 1.9964 0.0031 -4.9999 0.0970 -0.4569 -0.0735
0 0 -1 0.0445 -0.0004 0.0000 -0.9996 -0.0312 -0.0779 -0.0099
-5 1 1 0.0377 -4.9948 0.9926 1.0061 -0.6079 0.2649 -0.0521
-5 -2 3 0.0572 -4.9945 -2.0080 3.0003 -0.5264 0.3655 0.3340
3 5 1 0.0686 2.9981 5.0056 1.0051 0.3790 0.0688 -0.6368

loop_
_geom_angle_atom_site_label_1
_geom_angle_atom_site_label_2
_geom_angle_atom_site_label_3
_geom_angle
C5' Se1' C6' 98.97(15)
C5 Se1 C6 99.49(13)
C5 N1 C1 118.4(3)
N1 C1 H1 118.3
N1 C1 C2 123.5(3)
C2 C1 H1 118.3
C1 C2 H2 120.9
C3 C2 C1 118.2(3)
C3 C2 H2 120.9
C2 C3 H3 120.7
C4 C3 C2 118.5(3)
C4 C3 H3 120.7
C3 C4 Cl1 120.3(3)
C3 C4 C5 120.0(3)
C5 C4 Cl1 119.6(3)
N1 C5 Se1 120.6(2)
N1 C5 C4 121.2(3)
C4 C5 Se1 118.1(2)
C7 C6 Se1 118.9(3)
C7 C6 C11 121.5(3)
C11 C6 Se1 119.4(3)
C6 C7 H7 120.6
C6 C7 C8 118.8(4)
C8 C7 H7 120.6
C7 C8 H8 119.9
C9 C8 C7 120.3(4)
C9 C8 H8 119.9
C8 C9 H9 119.6
C8 C9 C10 120.7(4)
C10 C9 H9 119.6
C9 C10 H10 120.1
C9 C10 C11 119.7(4)
C11 C10 H10 120.1
C6 C11 C10 119.0(4)
C6 C11 H11 120.5
C10 C11 H11 120.5
C1' N1' H1' 124(4)
C5' N1' H1' 112(4)
C5' N1' C1' 123.4(3)
N1' C1' H1'A 119.8
N1' C1' C2' 120.3(4)
C2' C1' H1'A 119.8
C1' C2' H2' 120.4
C1' C2' C3' 119.1(3)
C3' C2' H2' 120.4
C2' C3' H3' 120.4
C2' C3' C4' 119.3(3)
C4' C3' H3' 120.4
C3' C4' Cl1' 121.0(3)
C3' C4' C5' 121.1(3)
C5' C4' Cl1' 117.9(3)
N1' C5' Se1' 124.2(2)
N1' C5' C4' 116.6(3)
C4' C5' Se1' 119.2(3)
C7' C6' Se1' 119.0(3)
C11' C6' Se1' 119.7(3)
C11' C6' C7' 121.2(3)
C6' C7' H7' 120.4
C8' C7' C6' 119.3(3)
C8' C7' H7' 120.4
C7' C8' H8' 120.3
C9' C8' C7' 119.4(4)
C9' C8' H8' 120.3
C8' C9' H9' 119.7
C10' C9' C8' 120.6(3)
C10' C9' H9' 119.7
C9' C10' H10' 119.7
C9' C10' C11' 120.6(3)
C11' C10' H10' 119.7
C6' C11' C10' 119.0(3)
C6' C11' H11' 120.5
C10' C11' H11' 120.5
I1 I2 I3 176.249(11)

loop_
_geom_bond_atom_site_label_1
_geom_bond_atom_site_label_2
_geom_bond_distance
Se1 C5 1.917(3)
Se1 C6 1.921(3)
Cl1 C4 1.729(4)
N1 C1 1.339(5)
N1 C5 1.330(4)
C1 H1 0.9300
C1 C2 1.385(5)
C2 H2 0.9300
C2 C3 1.384(5)
C3 H3 0.9300
C3 C4 1.375(6)
C4 C5 1.400(5)
C6 C7 1.375(6)
C6 C11 1.394(5)
C7 H7 0.9300
C7 C8 1.411(6)
C8 H8 0.9300
C8 C9 1.367(7)
C9 H9 0.9300
C9 C10 1.392(6)
C10 H10 0.9300
C10 C11 1.396(5)
C11 H11 0.9300
Se1' C5' 1.885(3)
Se1' C6' 1.913(4)
Cl1' C4' 1.724(4)
N1' H1' 0.78(5)
N1' C1' 1.353(5)
N1' C5' 1.340(5)
C1' H1'A 0.9300
C1' C2' 1.369(5)
C2' H2' 0.9300
C2' C3' 1.379(6)
C3' H3' 0.9300
C3' C4' 1.379(5)
C4' C5' 1.412(4)
C6' C7' 1.400(5)
C6' C11' 1.384(5)
C7' H7' 0.9300
C7' C8' 1.397(5)
C8' H8' 0.9300
C8' C9' 1.395(5)
C9' H9' 0.9300
C9' C10' 1.379(6)
C10' H10' 0.9300
C10' C11' 1.395(5)
C11' H11' 0.9300
I1 I2 2.8702(3)
I2 I3 2.9220(3)

loop_
_geom_torsion_atom_site_label_1
_geom_torsion_atom_site_label_2
_geom_torsion_atom_site_label_3
_geom_torsion_atom_site_label_4
_geom_torsion
Se1 C6 C7 C8 174.7(3)
Se1 C6 C11 C10 -175.8(3)
Cl1 C4 C5 Se1 3.5(4)
Cl1 C4 C5 N1 -175.0(3)
N1 C1 C2 C3 1.1(6)
C1 N1 C5 Se1 178.2(3)
C1 N1 C5 C4 -3.3(5)
C1 C2 C3 C4 -1.3(5)
C2 C3 C4 Cl1 177.4(3)
C2 C3 C4 C5 -0.7(5)
C3 C4 C5 Se1 -178.3(3)
C3 C4 C5 N1 3.1(5)
C5 N1 C1 C2 1.2(5)
C6 C7 C8 C9 1.1(6)
C7 C6 C11 C10 -0.9(5)
C7 C8 C9 C10 -0.9(6)
C8 C9 C10 C11 -0.3(6)
C9 C10 C11 C6 1.2(6)
C11 C6 C7 C8 -0.3(5)
Se1' C6' C7' C8' -175.8(3)
Se1' C6' C11' C10' 175.0(3)
Cl1' C4' C5' Se1' 2.9(4)
Cl1' C4' C5' N1' -177.7(2)
N1' C1' C2' C3' 3.8(6)
C1' N1' C5' Se1' 177.7(3)
C1' N1' C5' C4' -1.6(5)
C1' C2' C3' C4' -3.1(5)
C2' C3' C4' Cl1' -179.9(3)
C2' C3' C4' C5' 0.1(5)
C3' C4' C5' Se1' -177.2(3)
C3' C4' C5' N1' 2.2(5)
C5' N1' C1' C2' -1.4(5)
C6' Se1' C5' N1' -11.6(3)
C6' Se1' C5' C4' 167.7(3)
C6' C7' C8' C9' 0.7(5)
C7' C6' C11' C10' -0.1(5)
C7' C8' C9' C10' 0.0(5)
C8' C9' C10' C11' -0.7(6)
C9' C10' C11' C6' 0.7(5)
C11' C6' C7' C8' -0.6(6)
